data_2203781
loop_
_publ_author_name
'Low, John N.'
'Cobo, Justo'
'Portilla, Jaime'
'Quiroga, Jairo'
'Glidewell, Christopher'

_publ_section_title
;Bis(5-amino-3-methyl-1-phenyl-1<i>H</i>-pyrazol-4-yl)-3,4,5-trimethoxyphenylmethane:
 sheets built from N---H&#x00B7;&#x00B7;&#x00B7;N and
 N---H&#x00B7;&#x00B7;&#x00B7;O hydrogen bonds
;
_journal_issue 6
_journal_name_full 'Acta Crystallographica Section E'
_journal_page_first o1034
_journal_page_last o1037
_journal_paper_doi 10.1107/S1600536804011511
_journal_volume 60
_journal_year 2004
_chemical_formula_iupac 'C30 H32 N6 O3'
_chemical_formula_moiety 'C30 H32 N6 O3'
_chemical_formula_sum 'C30 H32 N6 O3'
_chemical_formula_weight 524.62
_chemical_melting_point 593
_chemical_name_systematic
;
Bis-(5-amino-3-methyl-1-phenyl-1H-pyrazol-4-yl)-3,4,5-trimethoxyphenylmethane
;
_space_group_IT_number 14
_symmetry_cell_setting monoclinic
_symmetry_space_group_name_Hall '-P 2ybc'
_symmetry_space_group_name_H-M 'P 1 21/c 1'
_atom_sites_solution_hydrogens geom
_atom_sites_solution_primary direct
_atom_sites_solution_secondary difmap
_cell_angle_alpha 90.00
_cell_angle_beta 103.6020(9)
_cell_angle_gamma 90.00
_cell_formula_units_Z 4
_cell_length_a 9.7540(2)
_cell_length_b 33.4646(7)
_cell_length_c 8.90100(10)
_cell_measurement_reflns_used 5973
_cell_measurement_temperature 120(2)
_cell_measurement_theta_max 27.45
_cell_measurement_theta_min 2.82
_cell_volume 2823.92(9)
_computing_cell_refinement 'DENZO-SMN (Otwinowski & Minor, 1997)'
_computing_data_collection 'KappaCCD Server Software (Nonius, 1997)'
_computing_data_reduction DENZO-SMN
_computing_molecular_graphics 'PLATON (Spek, 2003)'
_computing_publication_material 'SHELXL97  and PRPKAPPA (Ferguson, 1999)'
_computing_structure_refinement 'OSCAIL and SHELXL97 (Sheldrick, 1997)'
_computing_structure_solution 'OSCAIL (McArdle, 2003) and SHELXS97 (Sheldrick, 1997)'
_diffrn_ambient_temperature 120(2)
_diffrn_measured_fraction_theta_full 0.997
_diffrn_measured_fraction_theta_max 0.997
_diffrn_measurement_device_type 'Nonius KappaCCD'
_diffrn_measurement_method '\f scans, and \w scans with \k offsets'
_diffrn_radiation_monochromator graphite
_diffrn_radiation_source 'rotating anode'
_diffrn_radiation_type 'Mo K\a'
_diffrn_radiation_wavelength 0.71073
_diffrn_reflns_av_R_equivalents 0.0811
_diffrn_reflns_av_sigmaI/netI 0.0711
_diffrn_reflns_limit_h_max 11
_diffrn_reflns_limit_h_min -11
_diffrn_reflns_limit_k_max 39
_diffrn_reflns_limit_k_min -39
_diffrn_reflns_limit_l_max 10
_diffrn_reflns_limit_l_min -10
_diffrn_reflns_number 25815
_diffrn_reflns_theta_full 25.00
_diffrn_reflns_theta_max 25.00
_diffrn_reflns_theta_min 2.82
_diffrn_standards_decay_% 0
_exptl_absorpt_coefficient_mu 0.082
_exptl_absorpt_correction_T_max 0.996
_exptl_absorpt_correction_T_min 0.977
_exptl_absorpt_correction_type multi-scan
_exptl_absorpt_process_details '(DENZO-SMN; Otwinowski & Minor, 1997)'
_exptl_crystal_colour orange
_exptl_crystal_density_diffrn 1.234
_exptl_crystal_density_method 'not measured'
_exptl_crystal_description lath
_exptl_crystal_F_000 1112
_exptl_crystal_size_max 0.15
_exptl_crystal_size_mid 0.10
_exptl_crystal_size_min 0.05
_refine_diff_density_max 0.294
_refine_diff_density_min -0.272
_refine_ls_extinction_method none
_refine_ls_goodness_of_fit_ref 1.043
_refine_ls_hydrogen_treatment constr
_refine_ls_matrix_type full
_refine_ls_number_parameters 388
_refine_ls_number_reflns 4968
_refine_ls_number_restraints 0
_refine_ls_restrained_S_all 1.043
_refine_ls_R_factor_all 0.0778
_refine_ls_R_factor_gt 0.0554
_refine_ls_shift/su_max 0.000
_refine_ls_shift/su_mean 0.000
_refine_ls_structure_factor_coef Fsqd
_refine_ls_weighting_details 'w = 1/[\s^2^(Fo^2^)+(0.0488P)^2^+1.5741P] where P = (Fo^2^+2Fc^2^)/3'
_refine_ls_weighting_scheme calc
_refine_ls_wR_factor_gt 0.1314
_refine_ls_wR_factor_ref 0.1443
_reflns_number_gt 3683
_reflns_number_total 4968
_reflns_threshold_expression I>2\s(I)
_cod_data_source_file lh6214.cif
_cod_data_source_block I
_cod_original_sg_symbol_H-M 'P 21/c'
_cod_database_code 2203781
_cod_database_fobs_code 2203781

loop_
_symmetry_equiv_pos_as_xyz
'x, y, z'
'-x, y+1/2, -z+1/2'
'-x, -y, -z'
'x, -y+1/2, z+1/2'

loop_
_atom_site_label
_atom_site_fract_x
_atom_site_fract_y
_atom_site_fract_z
_atom_site_U_iso_or_equiv
_atom_site_adp_type
_atom_site_calc_flag
_atom_site_refinement_flags
_atom_site_occupancy
_atom_site_disorder_assembly
_atom_site_disorder_group
_atom_site_type_symbol
O33 0.03953(16) 0.09322(5) 0.5362(2) 0.0423(4) Uani d . 1 A . O
O34 0.04151(17) 0.17261(5) 0.5385(2) 0.0441(4) Uani d . 1 . . O
O35 0.24759(18) 0.21453(5) 0.4570(2) 0.0491(5) Uani d . 1 A . O
N12 0.71208(19) 0.15462(5) 0.3757(2) 0.0325(4) Uani d . 1 . . N
N13 0.66203(18) 0.14985(5) 0.0989(2) 0.0294(4) Uani d . 1 . . N
N14 0.5663(2) 0.13217(6) -0.0230(2) 0.0343(5) Uani d . 1 . . N
N22 0.6063(2) 0.11891(5) 0.6615(2) 0.0349(5) Uani d . 1 . . N
N23 0.70756(19) 0.05277(6) 0.6710(2) 0.0347(5) Uani d . 1 . . N
N24 0.70871(19) 0.01969(6) 0.5780(2) 0.0360(5) Uani d . 1 A . N
C1 0.4606(2) 0.08836(6) 0.3166(2) 0.0253(5) Uani d . 1 A . C
C11 0.5289(2) 0.11103(6) 0.2071(2) 0.0264(5) Uani d . 1 . . C
C12 0.6408(2) 0.13773(6) 0.2382(2) 0.0262(5) Uani d . 1 . . C
C15 0.4885(2) 0.10902(7) 0.0452(3) 0.0309(5) Uani d . 1 . . C
C21 0.5644(2) 0.06829(6) 0.4476(2) 0.0239(5) Uani d . 1 . . C
C22 0.6207(2) 0.08213(6) 0.5949(2) 0.0277(5) Uani d . 1 A . C
C25 0.6227(2) 0.02975(6) 0.4442(3) 0.0295(5) Uani d . 1 A . C
C31 0.3494(2) 0.11207(6) 0.3750(2) 0.0269(5) Uani d . 1 . . C
C32 0.2484(2) 0.09063(7) 0.4297(2) 0.0288(5) Uani d . 1 A . C
C33 0.1475(2) 0.11103(7) 0.4867(3) 0.0313(5) Uani d . 1 . . C
C34 0.1481(2) 0.15240(7) 0.4919(3) 0.0338(5) Uani d . 1 A . C
C35 0.2520(2) 0.17385(7) 0.4420(3) 0.0361(6) Uani d . 1 . . C
C36 0.3510(2) 0.15350(6) 0.3804(3) 0.0322(5) Uani d . 1 A . C
C131 0.7540(2) 0.17951(7) 0.0627(3) 0.0319(5) Uani d . 1 . . C
C132 0.8928(3) 0.18194(8) 0.1436(3) 0.0425(6) Uani d . 1 . . C
C133 0.9790(3) 0.21110(9) 0.1029(3) 0.0551(8) Uani d . 1 . . C
C134 0.9294(3) 0.23626(8) -0.0186(3) 0.0564(8) Uani d . 1 . . C
C135 0.7919(3) 0.23328(8) -0.1006(3) 0.0529(7) Uani d . 1 . . C
C136 0.7026(3) 0.20502(7) -0.0603(3) 0.0412(6) Uani d . 1 . . C
C151 0.3733(3) 0.08398(8) -0.0526(3) 0.0454(6) Uani d . 1 . . C
C231 0.7982(6) 0.04803(13) 0.8170(4) 0.0372(19) Uani d PG 0.50 A -1 C
C232 0.8746(7) 0.08097(11) 0.8860(5) 0.0348(15) Uani d PG 0.50 A -1 C
C233 0.9671(6) 0.07720(11) 1.0301(5) 0.057(2) Uani d PG 0.50 A -1 C
C234 0.9833(5) 0.04048(12) 1.1053(4) 0.091(3) Uani d PG 0.50 A -1 C
C235 0.9069(5) 0.00754(10) 1.0363(5) 0.085(2) Uani d PG 0.50 A -1 C
C236 0.8144(5) 0.01132(11) 0.8921(4) 0.0482(14) Uani d PG 0.50 A -1 C
C23A 0.7905(5) 0.06105(18) 0.8283(4) 0.044(2) Uani d PG 0.50 A -2 C
C23B 0.8921(5) 0.09100(16) 0.8521(4) 0.0352(17) Uani d PG 0.50 A -2 C
C23C 0.9711(4) 0.09902(14) 1.0005(5) 0.0516(16) Uani d PG 0.50 A -2 C
C23D 0.9485(4) 0.07710(19) 1.1251(4) 0.086(3) Uani d PG 0.50 A -2 C
C23E 0.8469(5) 0.0471(2) 1.1013(4) 0.122(4) Uani d PG 0.50 A -2 C
C23F 0.7679(5) 0.03912(17) 0.9529(5) 0.096(3) Uani d PG 0.50 A -2 C
C251 0.5960(3) 0.00183(7) 0.3102(3) 0.0405(6) Uani d . 1 . . C
C331 0.0416(3) 0.05079(7) 0.5491(4) 0.0530(8) Uani d . 1 . . C
C341 0.0653(3) 0.17745(9) 0.7018(3) 0.0571(8) Uani d . 1 . . C
C351 0.3606(3) 0.23690(8) 0.4213(4) 0.0611(9) Uani d . 1 . . C
H12A 0.6962 0.1435 0.4657 0.039 Uiso d R 1 . . H
H12B 0.8110 0.1585 0.3900 0.039 Uiso d R 1 . . H
H22A 0.6202 0.1193 0.7720 0.042 Uiso d R 1 . . H
H22B 0.5206 0.1309 0.6112 0.042 Uiso d R 1 . . H
H1 0.4077 0.0660 0.2539 0.030 Uiso calc R 1 . . H
H32 0.2487 0.0622 0.4279 0.035 Uiso calc R 1 . . H
H36 0.4193 0.1680 0.3423 0.039 Uiso calc R 1 . . H
H132 0.9290 0.1640 0.2259 0.051 Uiso calc R 1 . . H
H133 1.0739 0.2136 0.1604 0.066 Uiso calc R 1 . . H
H134 0.9899 0.2558 -0.0463 0.068 Uiso calc R 1 . . H
H135 0.7575 0.2507 -0.1854 0.064 Uiso calc R 1 . . H
H136 0.6072 0.2032 -0.1166 0.049 Uiso calc R 1 . . H
H15A 0.3662 0.0898 -0.1621 0.068 Uiso calc R 1 . . H
H15B 0.2834 0.0902 -0.0267 0.068 Uiso calc R 1 . . H
H15C 0.3953 0.0556 -0.0328 0.068 Uiso calc R 1 . . H
H232 0.8636 0.1061 0.8346 0.042 Uiso calc PR 0.50 A -1 H
H233 1.0193 0.0997 1.0773 0.069 Uiso calc PR 0.50 A -1 H
H234 1.0465 0.0379 1.2038 0.109 Uiso calc PR 0.50 A -1 H
H235 0.9179 -0.0175 1.0876 0.102 Uiso calc PR 0.50 A -1 H
H236 0.7622 -0.0112 0.8449 0.058 Uiso calc PR 0.50 A -1 H
H23B 0.9075 0.1060 0.7669 0.042 Uiso calc PR 0.50 A -2 H
H23C 1.0405 0.1195 1.0168 0.062 Uiso calc PR 0.50 A -2 H
H23D 1.0024 0.0826 1.2265 0.104 Uiso calc PR 0.50 A -2 H
H23E 0.8315 0.0322 1.1864 0.147 Uiso calc PR 0.50 A -2 H
H23F 0.6985 0.0186 0.9366 0.115 Uiso calc PR 0.50 A -2 H
H25A 0.6415 0.0121 0.2309 0.061 Uiso calc R 1 A . H
H25B 0.4942 -0.0005 0.2670 0.061 Uiso calc R 1 . . H
H25C 0.6348 -0.0245 0.3445 0.061 Uiso calc R 1 . . H
H33A 0.0439 0.0389 0.4491 0.080 Uiso calc R 1 A . H
H33B -0.0432 0.0418 0.5803 0.080 Uiso calc R 1 . . H
H33C 0.1256 0.0425 0.6269 0.080 Uiso calc R 1 . . H
H34A 0.0844 0.1513 0.7522 0.086 Uiso calc R 1 . . H
H34B -0.0186 0.1892 0.7269 0.086 Uiso calc R 1 . . H
H34C 0.1464 0.1951 0.7385 0.086 Uiso calc R 1 . . H
H35A 0.4509 0.2261 0.4797 0.092 Uiso calc R 1 A . H
H35B 0.3525 0.2650 0.4493 0.092 Uiso calc R 1 . . H
H35C 0.3559 0.2349 0.3104 0.092 Uiso calc R 1 . . H

loop_
_atom_site_aniso_label
_atom_site_aniso_U_11
_atom_site_aniso_U_22
_atom_site_aniso_U_33
_atom_site_aniso_U_12
_atom_site_aniso_U_13
_atom_site_aniso_U_23
O33 0.0339(9) 0.0427(10) 0.0588(11) -0.0050(7) 0.0281(8) -0.0045(8)
O34 0.0378(10) 0.0453(10) 0.0562(12) 0.0108(8) 0.0250(8) -0.0010(8)
O35 0.0523(11) 0.0278(9) 0.0767(13) 0.0074(7) 0.0342(10) 0.0052(9)
N12 0.0359(11) 0.0383(11) 0.0250(10) -0.0092(8) 0.0105(8) -0.0009(8)
N13 0.0324(10) 0.0342(10) 0.0242(10) -0.0066(8) 0.0120(8) -0.0007(8)
N14 0.0373(11) 0.0433(12) 0.0241(10) -0.0075(9) 0.0106(8) -0.0014(8)
N22 0.0467(12) 0.0354(11) 0.0246(10) -0.0078(9) 0.0123(9) -0.0042(8)
N23 0.0304(10) 0.0406(12) 0.0310(11) -0.0073(8) 0.0031(8) 0.0094(9)
N24 0.0275(10) 0.0328(11) 0.0491(13) -0.0001(8) 0.0120(9) 0.0065(9)
C1 0.0261(11) 0.0283(11) 0.0235(11) -0.0027(9) 0.0099(9) -0.0015(9)
C11 0.0277(11) 0.0287(11) 0.0250(11) -0.0018(9) 0.0106(9) -0.0005(9)
C12 0.0285(11) 0.0301(12) 0.0226(11) 0.0004(9) 0.0111(9) 0.0000(9)
C15 0.0325(12) 0.0363(13) 0.0262(12) -0.0039(9) 0.0114(10) -0.0022(10)
C21 0.0237(10) 0.0258(11) 0.0249(11) -0.0023(8) 0.0108(9) -0.0003(9)
C22 0.0304(11) 0.0289(12) 0.0258(12) -0.0058(9) 0.0107(9) 0.0027(9)
C25 0.0249(11) 0.0275(12) 0.0402(13) -0.0024(9) 0.0161(10) 0.0009(10)
C31 0.0254(11) 0.0321(12) 0.0244(11) 0.0014(9) 0.0083(9) 0.0029(9)
C32 0.0272(11) 0.0301(12) 0.0311(12) -0.0022(9) 0.0107(9) -0.0023(9)
C33 0.0244(11) 0.0386(13) 0.0334(13) -0.0011(9) 0.0120(10) 0.0018(10)
C34 0.0295(12) 0.0362(13) 0.0397(14) 0.0086(10) 0.0165(10) 0.0023(11)
C35 0.0361(13) 0.0280(12) 0.0475(15) 0.0053(10) 0.0165(11) 0.0056(11)
C36 0.0312(12) 0.0307(12) 0.0387(13) 0.0014(9) 0.0165(10) 0.0070(10)
C131 0.0402(13) 0.0294(12) 0.0319(13) -0.0042(10) 0.0203(11) -0.0027(10)
C132 0.0430(15) 0.0496(15) 0.0382(14) -0.0127(12) 0.0159(12) 0.0012(12)
C133 0.0533(17) 0.0670(19) 0.0497(17) -0.0277(14) 0.0213(14) -0.0066(15)
C134 0.083(2) 0.0428(16) 0.0548(18) -0.0276(15) 0.0383(17) -0.0081(14)
C135 0.084(2) 0.0310(14) 0.0529(17) -0.0026(14) 0.0341(16) 0.0074(12)
C136 0.0510(15) 0.0329(13) 0.0456(15) 0.0042(11) 0.0230(12) 0.0075(11)
C151 0.0459(15) 0.0613(17) 0.0289(13) -0.0173(13) 0.0087(11) -0.0030(12)
C231 0.036(4) 0.040(4) 0.031(4) -0.010(3) -0.001(3) 0.005(2)
C232 0.033(3) 0.040(4) 0.032(3) -0.012(3) 0.010(3) 0.000(3)
C233 0.067(4) 0.044(4) 0.044(4) -0.021(3) -0.021(3) 0.008(3)
C234 0.110(7) 0.070(5) 0.058(4) -0.021(4) -0.047(4) 0.013(4)
C235 0.107(6) 0.058(4) 0.060(4) -0.027(4) -0.041(4) 0.022(3)
C236 0.059(4) 0.036(3) 0.037(3) -0.011(3) -0.014(3) 0.006(2)
C23A 0.024(4) 0.073(5) 0.034(4) -0.004(3) 0.005(3) 0.023(3)
C23B 0.026(3) 0.046(4) 0.035(4) -0.001(3) 0.011(3) -0.001(3)
C23C 0.039(3) 0.072(5) 0.042(4) 0.005(3) 0.006(3) 0.000(4)
C23D 0.044(4) 0.174(9) 0.038(4) 0.003(5) 0.001(3) 0.021(5)
C23E 0.066(5) 0.242(12) 0.047(4) -0.055(6) -0.009(4) 0.075(6)
C23F 0.043(4) 0.171(9) 0.061(5) -0.042(5) -0.014(3) 0.066(5)
C251 0.0435(14) 0.0307(13) 0.0548(16) 0.0000(10) 0.0265(12) -0.0058(11)
C331 0.0547(17) 0.0386(15) 0.080(2) -0.0166(12) 0.0436(16) -0.0132(14)
C341 0.069(2) 0.0523(17) 0.0603(19) 0.0059(14) 0.0357(16) -0.0078(14)
C351 0.0636(19) 0.0286(14) 0.103(3) -0.0032(12) 0.0444(18) 0.0042(15)

loop_
_atom_type_symbol
_atom_type_description
_atom_type_scat_dispersion_real
_atom_type_scat_dispersion_imag
_atom_type_scat_source
C C 0.0033 0.0016 'International Tables Vol C Tables 4.2.6.8 and 6.1.1.4'
H H 0.0000 0.0000 'International Tables Vol C Tables 4.2.6.8 and 6.1.1.4'
N N 0.0061 0.0033 'International Tables Vol C Tables 4.2.6.8 and 6.1.1.4'
O O 0.0106 0.0060 'International Tables Vol C Tables 4.2.6.8 and 6.1.1.4'

loop_
_geom_angle_atom_site_label_1
_geom_angle_atom_site_label_2
_geom_angle_atom_site_label_3
_geom_angle
_geom_angle_publ_flag
C33 O33 C331 117.52(17) no
C34 O34 C341 114.03(19) no
C35 O35 C351 117.12(18) no
C12 N12 H12A 116.7 no
C12 N12 H12B 117.2 no
H12A N12 H12B 108.0 no
C12 N13 N14 111.46(16) no
C12 N13 C131 130.57(18) no
N14 N13 C131 117.64(17) no
C15 N14 N13 104.07(17) no
C22 N22 H22A 116.4 no
C22 N22 H22B 110.0 no
H22A N22 H22B 112.2 no
C22 N23 N24 111.67(18) no
C22 N23 C231 136.4(3) no
N24 N23 C231 111.9(3) no
C22 N23 C23A 118.3(3) no
N24 N23 C23A 129.9(3) no
C25 N24 N23 103.97(17) no
C11 C1 C21 113.88(16) no
C11 C1 C31 114.53(17) no
C21 C1 C31 111.59(16) no
C11 C1 H1 105.3 no
C21 C1 H1 105.3 no
C31 C1 H1 105.3 no
C12 C11 C15 104.73(18) no
C12 C11 C1 129.87(19) no
C15 C11 C1 125.40(19) no
N13 C12 N12 122.13(18) no
N13 C12 C11 106.84(18) no
N12 C12 C11 130.57(19) no
N14 C15 C11 112.89(19) no
N14 C15 C151 119.31(19) no
C11 C15 C151 127.79(19) no
C22 C21 C25 104.81(19) no
C22 C21 C1 129.08(19) no
C25 C21 C1 126.09(19) no
N23 C22 C21 106.96(19) no
N23 C22 N22 122.6(2) no
C21 C22 N22 130.3(2) no
N24 C25 C21 112.59(19) no
N24 C25 C251 120.9(2) no
C21 C25 C251 126.5(2) no
C36 C31 C32 120.30(19) no
C36 C31 C1 121.82(18) no
C32 C31 C1 117.83(18) no
C33 C32 C31 119.6(2) no
C33 C32 H32 120.2 no
C31 C32 H32 120.2 no
O33 C33 C32 124.6(2) y
O34 C34 C33 120.1(2) y
O35 C35 C34 116.0(2) y
O33 C33 C34 114.9(2) y
O34 C34 C35 119.8(2) y
O35 C35 C36 124.3(2) y
C34 C33 C32 120.39(19) no
C33 C34 C35 120.04(19) no
C36 C35 C34 119.7(2) no
C31 C36 C35 119.92(19) no
C31 C36 H36 120.0 no
C35 C36 H36 120.0 no
C132 C131 C136 120.3(2) no
C132 C131 N13 121.1(2) no
C136 C131 N13 118.6(2) no
C131 C132 C133 119.0(3) no
C131 C132 H132 120.5 no
C133 C132 H132 120.5 no
C134 C133 C132 121.0(3) no
C134 C133 H133 119.5 no
C132 C133 H133 119.5 no
C133 C134 C135 119.8(2) no
C133 C134 H134 120.1 no
C135 C134 H134 120.1 no
C134 C135 C136 120.4(3) no
C134 C135 H135 119.8 no
C136 C135 H135 119.8 no
C131 C136 C135 119.4(3) no
C131 C136 H136 120.3 no
C135 C136 H136 120.3 no
C15 C151 H15A 109.5 no
C15 C151 H15B 109.5 no
H15A C151 H15B 109.5 no
C15 C151 H15C 109.5 no
H15A C151 H15C 109.5 no
H15B C151 H15C 109.5 no
C232 C231 C236 120.0 no
C232 C231 N23 118.5(3) no
C236 C231 N23 121.5(3) no
C233 C232 C231 120.0 no
C233 C232 H232 120.0 no
C231 C232 H232 120.0 no
C232 C233 C234 120.0 no
C232 C233 H233 120.0 no
C234 C233 H233 120.0 no
C235 C234 C233 120.0 no
C235 C234 H234 120.0 no
C233 C234 H234 120.0 no
C234 C235 C236 120.0 no
C234 C235 H235 120.0 no
C236 C235 H235 120.0 no
C235 C236 C231 120.0 no
C235 C236 H236 120.0 no
C231 C236 H236 120.0 no
C23B C23A C23F 120.0 no
C23B C23A N23 119.6(3) no
C23F C23A N23 120.4(3) no
C23C C23B C23A 120.0 no
C23C C23B H23B 120.0 no
C23A C23B H23B 120.0 no
C23D C23C C23B 120.0 no
C23D C23C H23C 120.0 no
C23B C23C H23C 120.0 no
C23C C23D C23E 120.0 no
C23C C23D H23D 120.0 no
C23E C23D H23D 120.0 no
C23F C23E C23D 120.0 no
C23F C23E H23E 120.0 no
C23D C23E H23E 120.0 no
C23E C23F C23A 120.0 no
C23E C23F H23F 120.0 no
C23A C23F H23F 120.0 no
C25 C251 H25A 109.5 no
C25 C251 H25B 109.5 no
H25A C251 H25B 109.5 no
C25 C251 H25C 109.5 no
H25A C251 H25C 109.5 no
H25B C251 H25C 109.5 no
O33 C331 H33A 109.5 no
O33 C331 H33B 109.5 no
H33A C331 H33B 109.5 no
O33 C331 H33C 109.5 no
H33A C331 H33C 109.5 no
H33B C331 H33C 109.5 no
O34 C341 H34A 109.5 no
O34 C341 H34B 109.5 no
H34A C341 H34B 109.5 no
O34 C341 H34C 109.5 no
H34A C341 H34C 109.5 no
H34B C341 H34C 109.5 no
O35 C351 H35A 109.5 no
O35 C351 H35B 109.5 no
H35A C351 H35B 109.5 no
O35 C351 H35C 109.5 no
H35A C351 H35C 109.5 no
H35B C351 H35C 109.5 no

loop_
_geom_bond_atom_site_label_1
_geom_bond_atom_site_label_2
_geom_bond_distance
_geom_bond_publ_flag
O33 C33 1.370(2) y
O33 C331 1.424(3) no
O34 C34 1.383(3) y
O34 C341 1.426(3) no
O35 C35 1.370(3) y
O35 C351 1.428(3) no
C11 C12 1.387(3) y
C12 N13 1.366(3) y
N13 N14 1.387(3) y
N14 C15 1.327(3) y
C15 C11 1.403(3) y
C12 N12 1.378(3) y
C1 C11 1.508(3) y
C1 C21 1.510(3) y
C1 C31 1.530(3) y
C21 C22 1.377(3) y
C22 N23 1.368(3) y
N23 N24 1.384(3) y
N24 C25 1.329(3) y
C25 C21 1.412(3) y
C22 N22 1.388(3) y
N12 H12A 0.9293 no
N12 H12B 0.9514 no
N13 C131 1.425(3) no
N22 H22A 0.9611 no
N22 H22B 0.9399 no
N23 C231 1.398(3) no
N23 C23A 1.469(4) no
C1 H1 1.00 no
C15 C151 1.504(3) no
C25 C251 1.489(3) no
C31 C36 1.387(3) no
C31 C32 1.396(3) no
C32 C33 1.388(3) no
C32 H32 0.95 no
C33 C34 1.385(3) no
C34 C35 1.397(3) no
C35 C36 1.395(3) no
C36 H36 0.95 no
C131 C132 1.378(3) no
C131 C136 1.386(3) no
C132 C133 1.391(3) no
C132 H132 0.95 no
C133 C134 1.366(4) no
C133 H133 0.95 no
C134 C135 1.371(4) no
C134 H134 0.95 no
C135 C136 1.388(4) no
C135 H135 0.95 no
C136 H136 0.95 no
C151 H15A 0.98 no
C151 H15B 0.98 no
C151 H15C 0.98 no
C231 C232 1.39 no
C231 C236 1.39 no
C232 C233 1.39 no
C232 H232 0.95 no
C233 C234 1.39 no
C233 H233 0.95 no
C234 C235 1.39 no
C234 H234 0.95 no
C235 C236 1.39 no
C235 H235 0.95 no
C236 H236 0.95 no
C23A C23B 1.39 no
C23A C23F 1.39 no
C23B C23C 1.39 no
C23B H23B 0.95 no
C23C C23D 1.39 no
C23C H23C 0.95 no
C23D C23E 1.39 no
C23D H23D 0.95 no
C23E C23F 1.39 no
C23E H23E 0.95 no
C23F H23F 0.95 no
C251 H25A 0.98 no
C251 H25B 0.98 no
C251 H25C 0.98 no
C331 H33A 0.98 no
C331 H33B 0.98 no
C331 H33C 0.98 no
C341 H34A 0.98 no
C341 H34B 0.98 no
C341 H34C 0.98 no
C351 H35A 0.98 no
C351 H35B 0.98 no
C351 H35C 0.98 no

loop_
_geom_hbond_atom_site_label_D
_geom_hbond_atom_site_label_H
_geom_hbond_atom_site_label_A
_geom_hbond_site_symmetry_A
_geom_hbond_distance_DH
_geom_hbond_distance_HA
_geom_hbond_distance_DA
_geom_hbond_angle_DHA
_geom_hbond_publ_flag
N12 H12A N22 . 0.93 2.28 3.194(3) 167 y
N12 H12B O34 1_655 0.95 2.37 3.255(3) 154 y
N22 H22A N14 1_556 0.96 2.06 2.958(3) 155 y

loop_
_geom_torsion_atom_site_label_1
_geom_torsion_atom_site_label_2
_geom_torsion_atom_site_label_3
_geom_torsion_atom_site_label_4
_geom_torsion
_geom_torsion_publ_flag
C31 C1 C11 C12 83.3(3) y
C331 O33 C33 C32 8.6(3) y
C341 O34 C34 C33 85.8(3) y
C22 N23 C231 C232 -35.9(5) y
C31 C1 C21 C22 -37.3(3) y
C351 O35 C35 C36 -6.5(4) y
C12 N13 C131 C132 45.9(3) y
C22 N23 C23A C23B -63.5(4) y
C12 N13 N14 C15 -0.6(2) no
C131 N13 N14 C15 -174.70(19) no
C22 N23 N24 C25 0.7(2) no
C231 N23 N24 C25 -177.6(3) no
C23A N23 N24 C25 -174.6(3) no
C21 C1 C11 C12 -46.8(3) no
C21 C1 C11 C15 133.5(2) no
C31 C1 C11 C15 -96.4(2) no
N14 N13 C12 N12 -172.41(18) no
C131 N13 C12 N12 0.7(3) no
N14 N13 C12 C11 0.6(2) no
C131 N13 C12 C11 173.7(2) no
C15 C11 C12 N13 -0.3(2) no
C1 C11 C12 N13 179.9(2) no
C15 C11 C12 N12 171.9(2) no
C1 C11 C12 N12 -7.9(4) no
N13 N14 C15 C11 0.4(2) no
N13 N14 C15 C151 -178.7(2) no
C12 C11 C15 N14 0.0(3) no
C1 C11 C15 N14 179.78(19) no
C12 C11 C15 C151 178.9(2) no
C1 C11 C15 C151 -1.3(4) no
C11 C1 C21 C22 94.3(2) no
C11 C1 C21 C25 -87.3(2) no
C31 C1 C21 C25 141.10(19) no
N24 N23 C22 C21 -0.7(2) no
C231 N23 C22 C21 177.1(4) no
C23A N23 C22 C21 175.3(3) no
N24 N23 C22 N22 -177.18(17) no
C231 N23 C22 N22 0.6(5) no
C23A N23 C22 N22 -1.2(3) no
C25 C21 C22 N23 0.3(2) no
C1 C21 C22 N23 178.96(18) no
C25 C21 C22 N22 176.5(2) no
C1 C21 C22 N22 -4.9(4) no
N23 N24 C25 C21 -0.5(2) no
N23 N24 C25 C251 179.36(18) no
C22 C21 C25 N24 0.1(2) no
C1 C21 C25 N24 -178.55(17) no
C22 C21 C25 C251 -179.7(2) no
C1 C21 C25 C251 1.6(3) no
C11 C1 C31 C36 -24.8(3) no
C21 C1 C31 C36 106.5(2) no
C11 C1 C31 C32 157.90(19) no
C21 C1 C31 C32 -70.9(2) no
C36 C31 C32 C33 1.3(3) no
C1 C31 C32 C33 178.68(19) no
C331 O33 C33 C34 -173.5(2) no
C31 C32 C33 O33 176.7(2) no
C31 C32 C33 C34 -1.1(3) no
C341 O34 C34 C35 -97.8(3) no
O33 C33 C34 O34 -2.6(3) no
C32 C33 C34 O34 175.4(2) no
O33 C33 C34 C35 -179.0(2) no
C32 C33 C34 C35 -1.0(4) no
C351 O35 C35 C34 173.9(2) no
O34 C34 C35 O35 6.0(3) no
C33 C34 C35 O35 -177.5(2) no
O34 C34 C35 C36 -173.5(2) no
C33 C34 C35 C36 2.9(4) no
C32 C31 C36 C35 0.6(3) no
C1 C31 C36 C35 -176.7(2) no
O35 C35 C36 C31 177.8(2) no
C34 C35 C36 C31 -2.7(4) no
N14 N13 C131 C132 -141.4(2) no
C12 N13 C131 C136 -136.7(2) no
N14 N13 C131 C136 36.1(3) no
C136 C131 C132 C133 1.9(4) no
N13 C131 C132 C133 179.3(2) no
C131 C132 C133 C134 -2.2(4) no
C132 C133 C134 C135 1.1(4) no
C133 C134 C135 C136 0.4(4) no
C132 C131 C136 C135 -0.5(4) no
N13 C131 C136 C135 -178.0(2) no
C134 C135 C136 C131 -0.7(4) no
N24 N23 C231 C232 141.9(3) no
C23A N23 C231 C232 -30.6(11) no
C22 N23 C231 C236 145.0(3) no
N24 N23 C231 C236 -37.2(5) no
C23A N23 C231 C236 150.2(15) no
C236 C231 C232 C233 0.0 no
N23 C231 C232 C233 -179.2(5) no
C231 C232 C233 C234 0.0 no
C232 C233 C234 C235 0.0 no
C233 C234 C235 C236 0.0 no
C234 C235 C236 C231 0.0 no
C232 C231 C236 C235 0.0 no
N23 C231 C236 C235 179.1(5) no
N24 N23 C23A C23B 111.6(3) no
C231 N23 C23A C23B 120.6(14) no
C22 N23 C23A C23F 116.5(3) no
N24 N23 C23A C23F -68.4(5) no
C231 N23 C23A C23F -59.4(11) no
C23F C23A C23B C23C 0.0 no
N23 C23A C23B C23C 180.0(5) no
C23A C23B C23C C23D 0.0 no
C23B C23C C23D C23E 0.0 no
C23C C23D C23E C23F 0.0 no
C23D C23E C23F C23A 0.0 no
C23B C23A C23F C23E 0.0 no
N23 C23A C23F C23E 180.0(5) no
